data_7005549
loop_
_publ_author_name
'Schaub, Thomas'
'D\"oring, Christian'
'Radius, Udo'

_publ_section_title
;
 Efficient nickel mediated carbon-carbon bond cleavage of
 organonitriles.
;
_journal_issue 20
_journal_name_full 'Dalton transactions (Cambridge, England : 2003)'
_journal_page_first 1993
_journal_page_last 2002
_journal_paper_doi 10.1039/b702959d
_journal_year 2007
_chemical_formula_sum 'C30 H46 N6 Ni'
_chemical_formula_weight 549.44
_chemical_name_common '(iPr2Im)2(CN)(C4H8CN)Ni(ii) benzene solvate'
_chemical_name_systematic
;
(iPr2Im)2(CN)(C4H8CN)Ni(II) benzene solvate
;
_space_group_IT_number 15
_symmetry_cell_setting monoclinic
_symmetry_space_group_name_Hall '-C 2yc'
_symmetry_space_group_name_H-M 'C 1 2/c 1'
_atom_sites_solution_hydrogens geom
_atom_sites_solution_primary direct
_atom_sites_solution_secondary difmap
_audit_creation_method SHELXL-97
_cell_angle_alpha 90.00
_cell_angle_beta 124.61(2)
_cell_angle_gamma 90.00
_cell_formula_units_Z 8
_cell_length_a 31.961(4)
_cell_length_b 10.228(2)
_cell_length_c 23.529(6)
_cell_measurement_reflns_used 8000
_cell_measurement_temperature 203(2)
_cell_measurement_theta_max 25.9
_cell_measurement_theta_min 2.15
_cell_volume 6330(3)
_computing_cell_refinement 'STOE X-AREA'
_computing_data_collection 'STOE X-AREA'
_computing_data_reduction 'STOE X-RED'
_computing_molecular_graphics 'SHELXL-97 (Sheldrick, 1997)'
_computing_publication_material 'SHELXL-97 (Sheldrick, 1997)'
_computing_structure_refinement 'SHELXL-97 (Sheldrick, 1997)'
_computing_structure_solution 'SHELXS-97 (Sheldrick, 1990)'
_diffrn_ambient_temperature 203(2)
_diffrn_detector_area_resol_mean 6.67
_diffrn_measured_fraction_theta_full 0.876
_diffrn_measured_fraction_theta_max 0.876
_diffrn_measurement_device_type 'STOE IPDS 1'
_diffrn_measurement_method rotation
_diffrn_radiation_monochromator graphite
_diffrn_radiation_source 'fine-focus sealed tube'
_diffrn_radiation_type MoK\a
_diffrn_radiation_wavelength 0.71073
_diffrn_reflns_av_R_equivalents 0.0438
_diffrn_reflns_av_sigmaI/netI 0.0257
_diffrn_reflns_limit_h_max 39
_diffrn_reflns_limit_h_min -39
_diffrn_reflns_limit_k_max 12
_diffrn_reflns_limit_k_min -12
_diffrn_reflns_limit_l_max 27
_diffrn_reflns_limit_l_min -26
_diffrn_reflns_number 23706
_diffrn_reflns_theta_full 25.99
_diffrn_reflns_theta_max 25.99
_diffrn_reflns_theta_min 2.18
_exptl_absorpt_coefficient_mu 0.640
_exptl_absorpt_correction_type none
_exptl_crystal_colour colorless
_exptl_crystal_density_diffrn 1.153
_exptl_crystal_density_method 'not measured'
_exptl_crystal_description prism
_exptl_crystal_F_000 2368
_exptl_crystal_size_max 0.60
_exptl_crystal_size_mid 0.40
_exptl_crystal_size_min 0.30
_refine_diff_density_max 0.401
_refine_diff_density_min -0.367
_refine_diff_density_rms 0.058
_refine_ls_extinction_method none
_refine_ls_goodness_of_fit_ref 1.040
_refine_ls_hydrogen_treatment constr
_refine_ls_matrix_type full
_refine_ls_number_parameters 342
_refine_ls_number_reflns 5777
_refine_ls_number_restraints 0
_refine_ls_restrained_S_all 1.040
_refine_ls_R_factor_all 0.0473
_refine_ls_R_factor_gt 0.0396
_refine_ls_shift/su_max 0.001
_refine_ls_shift/su_mean 0.000
_refine_ls_structure_factor_coef Fsqd
_refine_ls_weighting_details 'w=1/[\s^2^(Fo^2^)+(0.0643P)^2^+4.8479P] where P=(Fo^2^+2Fc^2^)/3'
_refine_ls_weighting_scheme calc
_refine_ls_wR_factor_gt 0.1036
_refine_ls_wR_factor_ref 0.1092
_reflns_number_gt 4982
_reflns_number_total 5777
_reflns_threshold_expression >2sigma(I)
_cod_data_source_file b702959d.txt
_cod_data_source_block compound_13
_cod_depositor_comments
;
The following automatic conversions were performed:

'_refine_ls_weighting_scheme' value 'calc
w=1/[\s^2^(Fo^2^)+(0.0643P)^2^+4.8479P] where P=(Fo^2^+2Fc^2^)/3' was
changed to 'calc'. New tag '_refine_ls_weighting_details' was
created. The value of the new tag was set to
'w=1/[\s^2^(Fo^2^)+(0.0643P)^2^+4.8479P] where P=(Fo^2^+2Fc^2^)/3'.

Automatic conversion script
Id: cif_fix_values 3143 2015-03-26 13:38:13Z robertas 
;
_cod_original_cell_volume 6330(2)
_cod_original_sg_symbol_H-M C2/c
_cod_database_code 7005549

loop_
_symmetry_equiv_pos_as_xyz
'x, y, z'
'-x, y, -z+1/2'
'x+1/2, y+1/2, z'
'-x+1/2, y+1/2, -z+1/2'
'-x, -y, -z'
'x, -y, z-1/2'
'-x+1/2, -y+1/2, -z'
'x+1/2, -y+1/2, z-1/2'

loop_
_atom_site_label
_atom_site_type_symbol
_atom_site_fract_x
_atom_site_fract_y
_atom_site_fract_z
_atom_site_U_iso_or_equiv
_atom_site_adp_type
_atom_site_occupancy
_atom_site_calc_flag
_atom_site_refinement_flags
_atom_site_disorder_assembly
_atom_site_disorder_group
Ni Ni 0.164841(9) -0.05141(2) 0.546412(11) 0.02817(10) Uani 1 d . . .
C1 C 0.15894(7) -0.08854(17) 0.46316(10) 0.0292(4) Uani 1 d . . .
N1 N 0.19177(6) -0.05666(15) 0.44578(9) 0.0324(4) Uani 1 d . . .
N2 N 0.12164(6) -0.15734(16) 0.40838(8) 0.0328(4) Uani 1 d . . .
C2 C 0.17515(9) -0.1077(2) 0.38146(11) 0.0399(5) Uani 1 d . . .
H2 H 0.1915 -0.1003 0.3587 0.048 Uiso 1 calc R . .
C3 C 0.13131(8) -0.1694(2) 0.35823(10) 0.0405(5) Uani 1 d . . .
H3 H 0.1108 -0.2129 0.3157 0.049 Uiso 1 calc R . .
C4 C 0.07755(8) -0.2119(2) 0.40485(12) 0.0413(5) Uani 1 d . . .
H4 H 0.0826 -0.1942 0.4497 0.050 Uiso 1 calc R . .
C5 C 0.07480(15) -0.3565(3) 0.3955(3) 0.1053(16) Uani 1 d . . .
H5A H 0.0662 -0.3770 0.3498 0.158 Uiso 1 calc R . .
H5B H 0.0489 -0.3917 0.4007 0.158 Uiso 1 calc R . .
H5C H 0.1075 -0.3949 0.4301 0.158 Uiso 1 calc R . .
C6 C 0.28191(9) -0.0834(2) 0.53868(14) 0.0515(6) Uani 1 d . . .
H6A H 0.2721 -0.1360 0.5636 0.077 Uiso 1 calc R . .
H6B H 0.3130 -0.0363 0.5713 0.077 Uiso 1 calc R . .
H6C H 0.2875 -0.1398 0.5104 0.077 Uiso 1 calc R . .
C7 C 0.23984(8) 0.0134(2) 0.49273(12) 0.0389(5) Uani 1 d . . .
H7 H 0.2352 0.0704 0.5228 0.047 Uiso 1 calc R . .
C8 C 0.02941(11) -0.1456(4) 0.3502(2) 0.0935(12) Uani 1 d . . .
H8A H 0.0329 -0.0520 0.3580 0.140 Uiso 1 calc R . .
H8B H 0.0016 -0.1774 0.3519 0.140 Uiso 1 calc R . .
H8C H 0.0225 -0.1646 0.3052 0.140 Uiso 1 calc R . .
C9 C 0.25303(11) 0.1003(3) 0.45258(16) 0.0587(7) Uani 1 d . . .
H9A H 0.2603 0.0463 0.4253 0.088 Uiso 1 calc R . .
H9B H 0.2827 0.1527 0.4846 0.088 Uiso 1 calc R . .
H9C H 0.2245 0.1574 0.4222 0.088 Uiso 1 calc R . .
N3 N 0.21184(7) 0.03520(16) 0.68872(9) 0.0354(4) Uani 1 d . . .
N4 N 0.13496(6) -0.02773(16) 0.64249(9) 0.0350(4) Uani 1 d . . .
C10 C 0.17072(7) -0.01180(18) 0.62890(10) 0.0310(4) Uani 1 d . . .
C11 C 0.20197(9) 0.0492(2) 0.73843(11) 0.0437(5) Uani 1 d . . .
H11 H 0.2245 0.0806 0.7836 0.052 Uiso 1 calc R . .
C12 C 0.15399(9) 0.0092(2) 0.70982(11) 0.0420(5) Uani 1 d . . .
H12 H 0.1366 0.0067 0.7313 0.050 Uiso 1 calc R . .
C13 C 0.08475(8) -0.0851(3) 0.59242(13) 0.0479(5) Uani 1 d . . .
H13 H 0.0771 -0.0724 0.5457 0.058 Uiso 1 calc R . .
C14 C 0.27643(12) 0.2038(3) 0.71902(17) 0.0659(7) Uani 1 d . . .
H14A H 0.2497 0.2602 0.6841 0.099 Uiso 1 calc R . .
H14B H 0.3076 0.2209 0.7223 0.099 Uiso 1 calc R . .
H14C H 0.2818 0.2210 0.7633 0.099 Uiso 1 calc R . .
C15 C 0.30103(11) -0.0316(4) 0.7527(2) 0.0854(11) Uani 1 d . . .
H15A H 0.3044 -0.0200 0.7960 0.128 Uiso 1 calc R . .
H15B H 0.3334 -0.0138 0.7595 0.128 Uiso 1 calc R . .
H15C H 0.2908 -0.1209 0.7368 0.128 Uiso 1 calc R . .
C16 C 0.26116(8) 0.0619(2) 0.69920(12) 0.0449(5) Uani 1 d . . .
H16 H 0.2573 0.0456 0.6550 0.054 Uiso 1 calc R . .
C17 C 0.08614(11) -0.2306(3) 0.6050(2) 0.0734(9) Uani 1 d . . .
H17A H 0.1118 -0.2710 0.6009 0.110 Uiso 1 calc R . .
H17B H 0.0532 -0.2683 0.5711 0.110 Uiso 1 calc R . .
H17C H 0.0943 -0.2456 0.6510 0.110 Uiso 1 calc R . .
C18 C 0.04335(10) -0.0173(3) 0.59461(16) 0.0600(7) Uani 1 d . . .
H18A H 0.0493 -0.0311 0.6395 0.090 Uiso 1 calc R . .
H18B H 0.0105 -0.0532 0.5589 0.090 Uiso 1 calc R . .
H18C H 0.0438 0.0757 0.5868 0.090 Uiso 1 calc R . .
C19 C 0.19259(8) -0.2191(2) 0.58261(10) 0.0381(5) Uani 1 d . . .
N5 N 0.20851(9) -0.3214(2) 0.60507(11) 0.0586(6) Uani 1 d . . .
C20 C 0.13227(10) 0.1194(2) 0.50528(12) 0.0451(5) Uani 1 d . . .
H20A H 0.1522 0.1606 0.4904 0.054 Uiso 1 calc R . .
H20B H 0.0988 0.1002 0.4632 0.054 Uiso 1 calc R . .
C21 C 0.12417(10) 0.2222(2) 0.54390(13) 0.0517(6) Uani 1 d . . .
H21A H 0.1574 0.2509 0.5837 0.062 Uiso 1 calc R . .
H21B H 0.1057 0.1830 0.5616 0.062 Uiso 1 calc R . .
C22 C 0.09490(12) 0.3407(2) 0.50060(15) 0.0607(7) Uani 1 d . . .
H22A H 0.0613 0.3125 0.4616 0.073 Uiso 1 calc R . .
H22B H 0.1128 0.3784 0.4817 0.073 Uiso 1 calc R . .
C23 C 0.08821(13) 0.4467(3) 0.54067(18) 0.0696(9) Uani 1 d . . .
H23A H 0.1218 0.4755 0.5796 0.084 Uiso 1 calc R . .
H23B H 0.0710 0.5221 0.5104 0.084 Uiso 1 calc R . .
C24 C 0.05918(15) 0.4018(4) 0.5664(2) 0.0807(10) Uani 1 d . . .
N6 N 0.03602(19) 0.3669(4) 0.5859(3) 0.1301(16) Uani 1 d . . .
C25 C 0.0468(3) 0.3936(8) 0.2156(4) 0.160(3) Uani 1 d . . .
H25 H 0.0282 0.4588 0.1823 0.192 Uiso 1 calc R . .
C26 C 0.0953(3) 0.4200(5) 0.2796(4) 0.136(2) Uani 1 d . . .
H26 H 0.1101 0.5036 0.2889 0.164 Uiso 1 calc R . .
C27 C 0.11871(19) 0.3233(5) 0.3252(3) 0.1217(18) Uani 1 d . . .
H27 H 0.1497 0.3403 0.3675 0.146 Uiso 1 calc R . .
C28 C 0.09962(16) 0.2047(4) 0.3125(2) 0.0943(12) Uani 1 d . . .
H28 H 0.1174 0.1395 0.3461 0.113 Uiso 1 calc R . .
C29 C 0.05669(15) 0.1743(5) 0.2547(2) 0.0933(11) Uani 1 d . . .
H29 H 0.0450 0.0875 0.2469 0.112 Uiso 1 calc R . .
C30 C 0.02941(18) 0.2645(8) 0.2067(2) 0.124(2) Uani 1 d . . .
H30 H -0.0020 0.2414 0.1662 0.149 Uiso 1 calc R . .

loop_
_atom_site_aniso_label
_atom_site_aniso_U_11
_atom_site_aniso_U_22
_atom_site_aniso_U_33
_atom_site_aniso_U_23
_atom_site_aniso_U_13
_atom_site_aniso_U_12
Ni 0.03483(15) 0.02855(15) 0.02437(15) 0.00026(8) 0.01875(11) 0.00541(9)
C1 0.0358(9) 0.0268(8) 0.0289(9) 0.0051(7) 0.0207(8) 0.0085(7)
N1 0.0416(9) 0.0313(8) 0.0310(8) 0.0018(6) 0.0247(7) 0.0049(6)
N2 0.0389(8) 0.0359(8) 0.0260(8) 0.0006(6) 0.0198(7) 0.0038(7)
C2 0.0556(13) 0.0416(11) 0.0337(10) 0.0017(8) 0.0321(10) 0.0056(9)
C3 0.0519(12) 0.0434(11) 0.0276(10) -0.0015(8) 0.0234(9) 0.0056(9)
C4 0.0394(11) 0.0498(12) 0.0367(11) -0.0027(9) 0.0228(9) 0.0009(9)
C5 0.098(3) 0.0503(17) 0.213(5) -0.013(2) 0.115(3) -0.0154(17)
C6 0.0404(12) 0.0483(13) 0.0551(14) -0.0052(11) 0.0208(11) 0.0002(10)
C7 0.0452(11) 0.0314(10) 0.0477(12) -0.0049(9) 0.0309(10) -0.0015(8)
C8 0.0480(16) 0.134(3) 0.097(3) 0.040(2) 0.0400(17) 0.0285(19)
C9 0.0698(17) 0.0467(13) 0.0788(19) 0.0024(13) 0.0536(15) -0.0078(12)
N3 0.0422(9) 0.0377(9) 0.0287(8) -0.0063(7) 0.0217(7) -0.0042(7)
N4 0.0399(9) 0.0383(9) 0.0323(9) -0.0041(7) 0.0237(8) 0.0009(7)
C10 0.0370(10) 0.0285(9) 0.0304(9) -0.0007(7) 0.0209(8) 0.0034(7)
C11 0.0572(13) 0.0469(12) 0.0307(10) -0.0088(9) 0.0273(10) -0.0043(10)
C12 0.0536(12) 0.0483(12) 0.0350(11) -0.0055(9) 0.0317(10) 0.0003(10)
C13 0.0387(11) 0.0644(14) 0.0419(12) -0.0100(11) 0.0236(10) -0.0044(10)
C14 0.0717(18) 0.0619(17) 0.0711(18) -0.0152(14) 0.0448(15) -0.0249(14)
C15 0.0458(15) 0.094(2) 0.103(3) 0.031(2) 0.0348(17) 0.0102(15)
C16 0.0422(12) 0.0535(13) 0.0402(12) -0.0068(9) 0.0241(10) -0.0082(10)
C17 0.0601(17) 0.0554(16) 0.112(3) -0.0305(16) 0.0528(18) -0.0164(13)
C18 0.0452(13) 0.0765(18) 0.0643(17) 0.0060(14) 0.0346(13) 0.0102(12)
C19 0.0479(11) 0.0442(12) 0.0269(9) 0.0030(8) 0.0241(9) 0.0124(9)
N5 0.0879(16) 0.0509(12) 0.0461(11) 0.0169(9) 0.0433(12) 0.0328(11)
C20 0.0654(14) 0.0364(11) 0.0449(12) 0.0069(9) 0.0382(12) 0.0151(10)
C21 0.0651(15) 0.0402(12) 0.0476(13) 0.0035(10) 0.0308(12) 0.0175(11)
C22 0.0820(18) 0.0400(13) 0.0647(16) 0.0089(11) 0.0444(15) 0.0230(12)
C23 0.079(2) 0.0459(14) 0.0746(19) -0.0055(13) 0.0379(17) 0.0164(13)
C24 0.094(2) 0.0659(19) 0.096(3) -0.0080(18) 0.062(2) 0.0201(18)
N6 0.167(4) 0.106(3) 0.196(5) -0.003(3) 0.150(4) 0.022(3)
C25 0.234(8) 0.184(6) 0.157(5) 0.112(5) 0.168(6) 0.147(6)
C26 0.212(7) 0.075(3) 0.199(7) 0.005(4) 0.163(6) 0.025(4)
C27 0.108(3) 0.089(3) 0.129(4) -0.035(3) 0.043(3) 0.005(3)
C28 0.095(3) 0.087(3) 0.087(3) -0.013(2) 0.043(2) 0.013(2)
C29 0.088(2) 0.124(3) 0.078(2) -0.009(2) 0.053(2) -0.016(2)
C30 0.089(3) 0.217(7) 0.070(2) 0.030(3) 0.047(2) 0.031(4)

loop_
_atom_type_symbol
_atom_type_description
_atom_type_scat_dispersion_real
_atom_type_scat_dispersion_imag
_atom_type_scat_source
C C 0.0033 0.0016 'International Tables Vol C Tables 4.2.6.8 and 6.1.1.4'
H H 0.0000 0.0000 'International Tables Vol C Tables 4.2.6.8 and 6.1.1.4'
N N 0.0061 0.0033 'International Tables Vol C Tables 4.2.6.8 and 6.1.1.4'
Ni Ni 0.3393 1.1124 'International Tables Vol C Tables 4.2.6.8 and 6.1.1.4'

loop_
_geom_angle_atom_site_label_1
_geom_angle_atom_site_label_2
_geom_angle_atom_site_label_3
_geom_angle
_geom_angle_site_symmetry_1
_geom_angle_site_symmetry_3
_geom_angle_publ_flag
C10 Ni C19 89.10(8) . . ?
C10 Ni C1 179.13(8) . . ?
C19 Ni C1 91.69(8) . . ?
C10 Ni C20 91.76(9) . . ?
C19 Ni C20 176.97(10) . . ?
C1 Ni C20 87.46(9) . . ?
N2 C1 N1 104.47(16) . . ?
N2 C1 Ni 127.22(15) . . ?
N1 C1 Ni 128.27(14) . . ?
C1 N1 C2 110.68(17) . . ?
C1 N1 C7 122.95(17) . . ?
C2 N1 C7 126.20(18) . . ?
C1 N2 C3 110.85(17) . . ?
C1 N2 C4 123.18(17) . . ?
C3 N2 C4 125.96(17) . . ?
C3 C2 N1 106.61(19) . . ?
C2 C3 N2 107.37(18) . . ?
N2 C4 C5 111.0(2) . . ?
N2 C4 C8 111.2(2) . . ?
C5 C4 C8 112.2(3) . . ?
N1 C7 C6 109.96(17) . . ?
N1 C7 C9 111.0(2) . . ?
C6 C7 C9 112.2(2) . . ?
C10 N3 C11 111.28(18) . . ?
C10 N3 C16 123.54(18) . . ?
C11 N3 C16 125.12(18) . . ?
C10 N4 C12 110.70(17) . . ?
C10 N4 C13 122.69(17) . . ?
C12 N4 C13 126.49(18) . . ?
N3 C10 N4 104.29(17) . . ?
N3 C10 Ni 128.04(15) . . ?
N4 C10 Ni 127.64(14) . . ?
C12 C11 N3 106.82(19) . . ?
C11 C12 N4 106.9(2) . . ?
N4 C13 C17 109.8(2) . . ?
N4 C13 C18 111.5(2) . . ?
C17 C13 C18 111.8(2) . . ?
N3 C16 C15 109.6(2) . . ?
N3 C16 C14 110.8(2) . . ?
C15 C16 C14 112.1(2) . . ?
N5 C19 Ni 178.1(2) . . ?
C21 C20 Ni 122.93(16) . . ?
C20 C21 C22 113.9(2) . . ?
C21 C22 C23 113.7(2) . . ?
C24 C23 C22 112.5(3) . . ?
N6 C24 C23 179.2(5) . . ?
C30 C25 C26 115.6(4) . . ?
C27 C26 C25 118.6(6) . . ?
C28 C27 C26 121.8(5) . . ?
C29 C28 C27 122.3(5) . . ?
C28 C29 C30 120.8(5) . . ?
C29 C30 C25 120.9(5) . . ?

loop_
_geom_bond_atom_site_label_1
_geom_bond_atom_site_label_2
_geom_bond_distance
_geom_bond_site_symmetry_2
_geom_bond_publ_flag
Ni C10 1.885(2) . ?
Ni C19 1.896(2) . ?
Ni C1 1.897(2) . ?
Ni C20 1.982(2) . ?
C1 N2 1.354(3) . ?
C1 N1 1.364(3) . ?
N1 C2 1.390(3) . ?
N1 C7 1.472(3) . ?
N2 C3 1.384(3) . ?
N2 C4 1.474(3) . ?
C2 C3 1.338(3) . ?
C4 C5 1.490(4) . ?
C4 C8 1.494(4) . ?
C6 C7 1.519(3) . ?
C7 C9 1.521(3) . ?
N3 C10 1.356(3) . ?
N3 C11 1.381(3) . ?
N3 C16 1.476(3) . ?
N4 C10 1.360(3) . ?
N4 C12 1.388(3) . ?
N4 C13 1.470(3) . ?
C11 C12 1.341(3) . ?
C13 C17 1.513(4) . ?
C13 C18 1.520(3) . ?
C14 C16 1.517(4) . ?
C15 C16 1.517(4) . ?
C19 N5 1.153(3) . ?
C20 C21 1.505(3) . ?
C21 C22 1.517(3) . ?
C22 C23 1.529(4) . ?
C23 C24 1.441(6) . ?
C24 N6 1.126(5) . ?
C25 C30 1.402(9) . ?
C25 C26 1.446(10) . ?
C26 C27 1.333(8) . ?
C27 C28 1.313(6) . ?
C28 C29 1.307(5) . ?
C29 C30 1.330(7) . ?
